data_4033487
loop_
_publ_author_name
'Andreou, Dimitrios'
'Kallitsakis, Michael G.'
'Loukopoulos, Edward'
'Gabriel, Catherine'
'Kostakis, George E.'
'Lykakis, Ioannis N.'

_publ_section_title
;
 Copper-Promoted Regioselective Synthesis of Polysubstituted Pyrroles from
 Aldehydes, Amines, and Nitroalkenes via 1,2-Phenyl/Alkyl Migration.
;
_journal_issue 4
_journal_name_full 'The Journal of organic chemistry'
_journal_page_first 2104
_journal_page_last 2113
_journal_paper_doi 10.1021/acs.joc.7b03051
_journal_volume 83
_journal_year 2018
_chemical_formula_moiety 'C25 H23 N'
_chemical_formula_sum 'C25 H23 N'
_chemical_formula_weight 337.44
_space_group_crystal_system monoclinic
_space_group_IT_number 14
_space_group_name_Hall '-P 2ybc'
_space_group_name_H-M_alt 'P 1 21/c 1'
_symmetry_space_group_name_Hall '-P 2ybc'
_symmetry_space_group_name_H-M 'P 1 21/c 1'
_atom_sites_solution_hydrogens geom
_atom_sites_solution_primary iterative
_audit_creation_date 2016-07-06
_audit_creation_method
;
Olex2 1.2
(compiled 2016.02.19 svn.r3266 for OlexSys, GUI svn.r5155)
;
_cell_angle_alpha 90
_cell_angle_beta 91.817(5)
_cell_angle_gamma 90
_cell_formula_units_Z 4
_cell_length_a 5.9406(2)
_cell_length_b 13.4790(7)
_cell_length_c 22.5785(15)
_cell_measurement_reflns_used 4547
_cell_measurement_temperature 100(2)
_cell_measurement_theta_max 29.8320
_cell_measurement_theta_min 3.4140
_cell_volume 1807.03(16)
_computing_cell_refinement 'CrysAlisPro 1.171.38.43 (Rigaku OD, 2015)'
_computing_data_collection 'CrystalClear-SM Expert 3.1 b27 (Rigaku, 2013)'
_computing_data_reduction 'CrysAlisPro 1.171.38.43 (Rigaku OD, 2015)'
_computing_molecular_graphics 'Olex2 (Dolomanov et al., 2009)'
_computing_publication_material 'Olex2 (Dolomanov et al., 2009)'
_computing_structure_refinement 'ShelXL (Sheldrick, 2015)'
_computing_structure_solution
;
Superflip (Palatinus & Chapuis, 2007;Palatinus & van der Lee, 2008;
Palatinus et al., 2012)
;
_diffrn_ambient_temperature 100(2)
_diffrn_detector 'CCD area detector'
_diffrn_detector_area_resol_mean 28.5714
_diffrn_detector_type 'Rigaku HG Saturn724+ (2x2 bin mode)'
_diffrn_measured_fraction_theta_full 0.993
_diffrn_measured_fraction_theta_max 0.993
_diffrn_measurement_details
;
List of Runs (angles in degrees, time in seconds):

  # Type    Start    End  Width  t~exp~   \w     \q     \k     \f   Frames
--------------------------------------------------------------------------
  1  \w   -107.00  30.00   1.00   20.00    --  -17.00 -18.00  90.00  137
  2  \w    -62.00   9.00   1.00   20.00    --  -17.00 -72.00 -60.00   71
  3  \w    -30.00  10.00   1.00   20.00    --  -17.00 -72.00  90.00   40
  4  \w   -107.00 -62.00   1.00   20.00    --  -17.00 -72.00 150.00   45
;
_diffrn_measurement_device 'four-circle \k goniometer'
_diffrn_measurement_device_type
'Rigaku FRE+ equipped with VHF Varimax confocal mirrors and an AFC10 goniometer and HG Saturn 724+ detector'
_diffrn_measurement_method 'profile data from \w-scans'
_diffrn_measurement_specimen_support 'MiTeGen MicroLoop'
_diffrn_orient_matrix_type 'CrysAlisPro convention (1999,Acta A55,543-557)'
_diffrn_orient_matrix_UB_11 -0.0354596000
_diffrn_orient_matrix_UB_12 0.0500949000
_diffrn_orient_matrix_UB_13 0.0027397000
_diffrn_orient_matrix_UB_21 0.1105429000
_diffrn_orient_matrix_UB_22 0.0140604000
_diffrn_orient_matrix_UB_23 0.0075883000
_diffrn_orient_matrix_UB_31 0.0281627000
_diffrn_orient_matrix_UB_32 0.0079380000
_diffrn_orient_matrix_UB_33 -0.0303702000
_diffrn_radiation_collimation 0.2
_diffrn_radiation_monochromator 'Confocal mirrors, VHF Varimax'
_diffrn_radiation_probe x-ray
_diffrn_radiation_type MoK\a
_diffrn_radiation_wavelength 0.71073
_diffrn_reflns_av_R_equivalents 0.0391
_diffrn_reflns_av_unetI/netI 0.0482
_diffrn_reflns_Laue_measured_fraction_full 0.993
_diffrn_reflns_Laue_measured_fraction_max 0.993
_diffrn_reflns_limit_h_max 6
_diffrn_reflns_limit_h_min -7
_diffrn_reflns_limit_k_max 16
_diffrn_reflns_limit_k_min -16
_diffrn_reflns_limit_l_max 28
_diffrn_reflns_limit_l_min -21
_diffrn_reflns_number 10972
_diffrn_reflns_point_group_measured_fraction_full 0.993
_diffrn_reflns_point_group_measured_fraction_max 0.993
_diffrn_reflns_theta_full 26.000
_diffrn_reflns_theta_max 26.371
_diffrn_reflns_theta_min 3.023
_diffrn_source 'Rotating Anode'
_diffrn_source_current 55.0
_diffrn_source_power 2.475
_diffrn_source_target Mo
_diffrn_source_type 'Rigaku FRE+'
_diffrn_source_voltage 45.0
_exptl_absorpt_coefficient_mu 0.071
_exptl_absorpt_correction_T_max 1.00000
_exptl_absorpt_correction_T_min 0.24571
_exptl_absorpt_correction_type multi-scan
_exptl_absorpt_process_details
;
CrysAlisPro 1.171.38.43 (Rigaku Oxford Diffraction, 2015)
Empirical absorption correction using spherical harmonics,
 implemented in SCALE3 ABSPACK scaling algorithm.
;
_exptl_crystal_colour colourless
_exptl_crystal_colour_primary colourless
_exptl_crystal_density_diffrn 1.240
_exptl_crystal_description rod
_exptl_crystal_F_000 720
_exptl_crystal_size_max 0.25
_exptl_crystal_size_mid 0.03
_exptl_crystal_size_min 0.03
_refine_diff_density_max 0.219
_refine_diff_density_min -0.214
_refine_diff_density_rms 0.045
_refine_ls_extinction_method none
_refine_ls_goodness_of_fit_ref 1.019
_refine_ls_hydrogen_treatment constr
_refine_ls_matrix_type full
_refine_ls_number_parameters 237
_refine_ls_number_reflns 3685
_refine_ls_number_restraints 0
_refine_ls_restrained_S_all 1.019
_refine_ls_R_factor_all 0.0708
_refine_ls_R_factor_gt 0.0471
_refine_ls_shift/su_max 0.000
_refine_ls_shift/su_mean 0.000
_refine_ls_structure_factor_coef Fsqd
_refine_ls_weighting_details 'w=1/[\s^2^(Fo^2^)+(0.0615P)^2^+0.3798P] where P=(Fo^2^+2Fc^2^)/3'
_refine_ls_weighting_scheme calc
_refine_ls_wR_factor_gt 0.1071
_refine_ls_wR_factor_ref 0.1177
_reflns_Friedel_coverage 0.000
_reflns_number_gt 2761
_reflns_number_total 3685
_reflns_threshold_expression 'I > 2\s(I)'
_cod_data_source_file jo7b03051_si_002.cif
_cod_data_source_block 2016ncs0475z
_cod_depositor_comments 'Adding full bibliography for 4033487.cif.'
_cod_original_cell_volume 1807.02(17)
_cod_database_code 4033487
_shelxl_version_number 2014-1
_chemical_oxdiff_formula 'C24 H24 N'
_shelx_space_group_comment
;
The symmetry employed for this shelxl refinement is uniquely defined
by the following loop, which should always be used as a source of
symmetry information in preference to the above space-group names.
They are only intended as comments.
;
_reflns_odcompleteness_completeness 99.63
_reflns_odcompleteness_iscentric 1
_reflns_odcompleteness_theta 27.42
_olex2_refinement_description
;
1. Fixed Uiso
 At 1.2 times of:
  All C(H) groups, All C(H,H) groups
 At 1.5 times of:
  All C(H,H,H) groups
2.a Secondary CH2 refined with riding coordinates:
 C19(H19A,H19B)
2.b Aromatic/amide H refined with riding coordinates:
 C4(H4), C6(H6), C17(H17), C10(H10), C21(H21), C9(H9), C13(H13), C25(H25),
 C23(H23), C24(H24), C14(H14), C22(H22), C16(H16), C8(H8), C7(H7)
2.c Idealised Me refined as rotating group:
 C11(H11A,H11B,H11C), C18(H18A,H18B,H18C)
;
_olex2_submission_special_instructions 'No special instructions were received'
_oxdiff_exptl_absorpt_empirical_details
;
Empirical correction (ABSPACK) includes:
- Absorption correction using spherical harmonics
- Frame scaling
- Detector area scaling
;
_oxdiff_exptl_absorpt_empirical_full_max 4.250
_oxdiff_exptl_absorpt_empirical_full_min 0.433

loop_
_space_group_symop_operation_xyz
'x, y, z'
'-x, y+1/2, -z+1/2'
'-x, -y, -z'
'x, -y-1/2, z-1/2'

loop_
_atom_site_label
_atom_site_type_symbol
_atom_site_fract_x
_atom_site_fract_y
_atom_site_fract_z
_atom_site_U_iso_or_equiv
_atom_site_adp_type
_atom_site_occupancy
_atom_site_site_symmetry_order
_atom_site_calc_flag
_atom_site_refinement_flags_posn
N3 N 1.0879(2) 0.91860(9) 0.60729(6) 0.0194(3) Uani 1 1 d .
C4 C 0.9391(3) 0.97143(11) 0.57528(7) 0.0203(4) Uani 1 1 d .
H4 H 0.8594 0.9480 0.5420 0.024 Uiso 1 1 calc R
C5 C 1.3283(3) 0.94536(11) 0.69560(7) 0.0179(3) Uani 1 1 d .
C1 C 1.1678(3) 0.97870(11) 0.65176(7) 0.0171(3) Uani 1 1 d .
C3 C 0.9196(3) 1.06542(11) 0.59819(7) 0.0179(3) Uani 1 1 d .
C2 C 1.0661(3) 1.07022(11) 0.64655(7) 0.0182(3) Uani 1 1 d .
C6 C 1.2930(3) 0.85964(11) 0.72948(7) 0.0204(4) Uani 1 1 d .
H6 H 1.1643 0.8216 0.7225 0.024 Uiso 1 1 calc R
C20 C 1.0255(3) 0.73488(11) 0.61341(7) 0.0185(3) Uani 1 1 d .
C17 C 0.5577(3) 1.12143(11) 0.55516(7) 0.0201(4) Uani 1 1 d .
H17 H 0.5086 1.0559 0.5545 0.024 Uiso 1 1 calc R
C10 C 1.5195(3) 1.00238(12) 0.70601(7) 0.0200(4) Uani 1 1 d .
H10 H 1.5434 1.0591 0.6837 0.024 Uiso 1 1 calc R
C19 C 1.1699(3) 0.82028(11) 0.59143(7) 0.0209(4) Uani 1 1 d .
H19A H 1.3221 0.8124 0.6076 0.025 Uiso 1 1 calc R
H19B H 1.1765 0.8161 0.5486 0.025 Uiso 1 1 calc R
C21 C 1.1078(3) 0.63907(11) 0.60533(7) 0.0212(4) Uani 1 1 d .
H21 H 1.2455 0.6294 0.5878 0.025 Uiso 1 1 calc R
C9 C 1.6694(3) 0.97524(12) 0.74843(7) 0.0219(4) Uani 1 1 d .
H9 H 1.7981 1.0131 0.7558 0.026 Uiso 1 1 calc R
C12 C 0.7693(3) 1.14390(11) 0.57688(7) 0.0179(3) Uani 1 1 d .
C13 C 0.8322(3) 1.24385(12) 0.57719(7) 0.0210(4) Uani 1 1 d .
H13 H 0.9751 1.2609 0.5919 0.025 Uiso 1 1 calc R
C11 C 1.0986(3) 1.15587(12) 0.68752(8) 0.0265(4) Uani 1 1 d .
H11A H 1.1554 1.1326 0.7253 0.040 Uiso 1 1 calc GR
H11B H 0.9571 1.1888 0.6924 0.040 Uiso 1 1 calc GR
H11C H 1.2042 1.2015 0.6713 0.040 Uiso 1 1 calc GR
C25 C 0.8145(3) 0.74757(11) 0.64067(7) 0.0201(4) Uani 1 1 d .
H25 H 0.7589 0.8112 0.6465 0.024 Uiso 1 1 calc R
C15 C 0.4818(3) 1.29455(12) 0.53471(7) 0.0201(4) Uani 1 1 d .
C23 C 0.7722(3) 0.57102(12) 0.65047(7) 0.0233(4) Uani 1 1 d .
H23 H 0.6901 0.5161 0.6624 0.028 Uiso 1 1 calc R
C24 C 0.6894(3) 0.66556(12) 0.65886(7) 0.0230(4) Uani 1 1 d .
H24 H 0.5515 0.6747 0.6765 0.028 Uiso 1 1 calc R
C14 C 0.6921(3) 1.31710(11) 0.55683(7) 0.0215(4) Uani 1 1 d .
H14 H 0.7399 1.3828 0.5580 0.026 Uiso 1 1 calc R
C22 C 0.9823(3) 0.55799(12) 0.62374(7) 0.0237(4) Uani 1 1 d .
H22 H 1.0377 0.4942 0.6184 0.028 Uiso 1 1 calc R
C16 C 0.4186(3) 1.19532(12) 0.53446(7) 0.0215(4) Uani 1 1 d .
H16 H 0.2758 1.1785 0.5196 0.026 Uiso 1 1 calc R
C18 C 0.3324(3) 1.37455(12) 0.51154(8) 0.0259(4) Uani 1 1 d .
H18A H 0.3395 1.4301 0.5381 0.039 Uiso 1 1 calc GR
H18B H 0.1804 1.3505 0.5083 0.039 Uiso 1 1 calc GR
H18C H 0.3805 1.3948 0.4732 0.039 Uiso 1 1 calc GR
C8 C 1.6318(3) 0.89002(12) 0.78150(8) 0.0235(4) Uani 1 1 d .
H8 H 1.7367 0.8717 0.8109 0.028 Uiso 1 1 calc R
C7 C 1.4443(3) 0.83245(12) 0.77178(7) 0.0227(4) Uani 1 1 d .
H7 H 1.4222 0.7755 0.7941 0.027 Uiso 1 1 calc R

loop_
_atom_site_aniso_label
_atom_site_aniso_U_11
_atom_site_aniso_U_22
_atom_site_aniso_U_33
_atom_site_aniso_U_23
_atom_site_aniso_U_13
_atom_site_aniso_U_12
N3 0.0213(7) 0.0166(7) 0.0200(7) -0.0001(5) -0.0047(6) -0.0016(6)
C4 0.0222(8) 0.0194(8) 0.0188(8) 0.0016(6) -0.0055(7) -0.0021(7)
C5 0.0174(8) 0.0177(7) 0.0186(8) -0.0026(6) 0.0002(7) 0.0026(6)
C1 0.0172(7) 0.0168(7) 0.0172(8) 0.0003(6) -0.0005(6) -0.0039(6)
C3 0.0172(8) 0.0181(8) 0.0184(8) 0.0018(6) -0.0009(7) -0.0035(6)
C2 0.0167(7) 0.0194(8) 0.0182(8) 0.0009(6) -0.0020(7) -0.0019(6)
C6 0.0195(8) 0.0185(8) 0.0230(8) -0.0013(7) -0.0021(7) -0.0017(7)
C20 0.0216(8) 0.0183(8) 0.0153(8) -0.0007(6) -0.0048(7) -0.0016(7)
C17 0.0227(8) 0.0175(8) 0.0200(8) -0.0007(6) -0.0012(7) -0.0046(7)
C10 0.0194(8) 0.0200(8) 0.0205(8) 0.0010(7) -0.0002(7) -0.0007(7)
C19 0.0224(8) 0.0184(8) 0.0218(8) -0.0024(6) 0.0002(7) 0.0008(7)
C21 0.0196(8) 0.0208(8) 0.0230(8) -0.0013(7) -0.0029(7) 0.0020(7)
C9 0.0171(8) 0.0232(8) 0.0253(9) -0.0034(7) -0.0028(7) -0.0008(7)
C12 0.0186(8) 0.0205(8) 0.0145(8) -0.0003(6) -0.0004(7) -0.0012(7)
C13 0.0186(8) 0.0212(8) 0.0229(8) -0.0007(7) -0.0051(7) -0.0027(7)
C11 0.0277(9) 0.0224(9) 0.0286(9) -0.0034(7) -0.0113(8) 0.0035(7)
C25 0.0222(8) 0.0176(8) 0.0201(8) -0.0023(6) -0.0046(7) 0.0018(7)
C15 0.0202(8) 0.0225(8) 0.0175(8) 0.0006(6) 0.0003(7) 0.0005(7)
C23 0.0295(9) 0.0202(8) 0.0199(8) 0.0025(7) -0.0037(8) -0.0078(7)
C24 0.0214(8) 0.0269(9) 0.0206(8) -0.0012(7) -0.0010(7) -0.0031(7)
C14 0.0234(8) 0.0176(8) 0.0234(9) -0.0009(6) -0.0023(7) -0.0037(7)
C22 0.0286(9) 0.0171(8) 0.0250(9) -0.0004(7) -0.0073(8) 0.0023(7)
C16 0.0164(7) 0.0285(9) 0.0194(8) -0.0007(7) -0.0045(7) -0.0038(7)
C18 0.0218(9) 0.0272(9) 0.0284(9) 0.0018(7) -0.0037(8) 0.0011(7)
C8 0.0231(8) 0.0227(8) 0.0242(9) -0.0004(7) -0.0064(7) 0.0052(7)
C7 0.0261(9) 0.0173(8) 0.0245(9) 0.0032(7) -0.0023(8) 0.0020(7)

loop_
_atom_type_symbol
_atom_type_description
_atom_type_scat_dispersion_real
_atom_type_scat_dispersion_imag
_atom_type_scat_source
C C 0.0033 0.0016 'International Tables Vol C Tables 4.2.6.8 and 6.1.1.4'
H H 0.0000 0.0000 'International Tables Vol C Tables 4.2.6.8 and 6.1.1.4'
N N 0.0061 0.0033 'International Tables Vol C Tables 4.2.6.8 and 6.1.1.4'

loop_
_geom_angle_atom_site_label_1
_geom_angle_atom_site_label_2
_geom_angle_atom_site_label_3
_geom_angle
C4 N3 C1 106.95(13)
C4 N3 C19 125.00(13)
C1 N3 C19 127.49(13)
N3 C4 H4 124.7
N3 C4 C3 110.58(14)
C3 C4 H4 124.7
C6 C5 C1 121.97(14)
C10 C5 C1 118.01(14)
C10 C5 C6 119.97(15)
N3 C1 C5 122.25(14)
N3 C1 C2 109.15(14)
C2 C1 C5 128.59(14)
C4 C3 C2 106.44(14)
C4 C3 C12 127.11(14)
C2 C3 C12 126.42(14)
C1 C2 C11 126.46(15)
C3 C2 C1 106.87(14)
C3 C2 C11 126.57(14)
C5 C6 H6 119.9
C7 C6 C5 120.28(15)
C7 C6 H6 119.9
C21 C20 C19 116.90(14)
C21 C20 C25 118.98(14)
C25 C20 C19 124.12(14)
C12 C17 H17 120.0
C16 C17 H17 120.0
C16 C17 C12 119.98(15)
C5 C10 H10 120.2
C9 C10 C5 119.56(15)
C9 C10 H10 120.2
N3 C19 C20 114.13(13)
N3 C19 H19A 108.7
N3 C19 H19B 108.7
C20 C19 H19A 108.7
C20 C19 H19B 108.7
H19A C19 H19B 107.6
C20 C21 H21 120.2
C22 C21 C20 119.63(15)
C22 C21 H21 120.2
C10 C9 H9 120.2
C10 C9 C8 119.67(15)
C8 C9 H9 120.2
C17 C12 C3 120.27(14)
C17 C12 C13 117.23(14)
C13 C12 C3 122.50(14)
C12 C13 H13 118.8
C14 C13 C12 122.43(15)
C14 C13 H13 118.8
C2 C11 H11A 109.5
C2 C11 H11B 109.5
C2 C11 H11C 109.5
H11A C11 H11B 109.5
H11A C11 H11C 109.5
H11B C11 H11C 109.5
C20 C25 H25 119.5
C24 C25 C20 120.94(14)
C24 C25 H25 119.5
C14 C15 C16 117.40(15)
C14 C15 C18 119.89(15)
C16 C15 C18 122.70(15)
C24 C23 H23 120.1
C24 C23 C22 119.72(15)
C22 C23 H23 120.1
C25 C24 H24 120.2
C23 C24 C25 119.58(15)
C23 C24 H24 120.2
C13 C14 C15 120.31(15)
C13 C14 H14 119.8
C15 C14 H14 119.8
C21 C22 C23 121.15(15)
C21 C22 H22 119.4
C23 C22 H22 119.4
C17 C16 C15 122.64(15)
C17 C16 H16 118.7
C15 C16 H16 118.7
C15 C18 H18A 109.5
C15 C18 H18B 109.5
C15 C18 H18C 109.5
H18A C18 H18B 109.5
H18A C18 H18C 109.5
H18B C18 H18C 109.5
C9 C8 H8 119.2
C7 C8 C9 121.68(16)
C7 C8 H8 119.2
C6 C7 C8 118.84(15)
C6 C7 H7 120.6
C8 C7 H7 120.6

loop_
_geom_bond_atom_site_label_1
_geom_bond_atom_site_label_2
_geom_bond_distance
N3 C4 1.331(2)
N3 C1 1.364(2)
N3 C19 1.460(2)
C4 H4 0.9300
C4 C3 1.375(2)
C5 C1 1.425(2)
C5 C6 1.405(2)
C5 C10 1.385(2)
C1 C2 1.377(2)
C3 C2 1.376(2)
C3 C12 1.456(2)
C2 C11 1.488(2)
C6 H6 0.9300
C6 C7 1.341(2)
C20 C19 1.528(2)
C20 C21 1.395(2)
C20 C25 1.424(2)
C17 H17 0.9300
C17 C12 1.369(2)
C17 C16 1.367(2)
C10 H10 0.9300
C10 C9 1.338(2)
C19 H19A 0.9700
C19 H19B 0.9700
C21 H21 0.9300
C21 C22 1.394(2)
C9 H9 0.9300
C9 C8 1.392(2)
C12 C13 1.398(2)
C13 H13 0.9300
C13 C14 1.362(2)
C11 H11A 0.9600
C11 H11B 0.9600
C11 H11C 0.9600
C25 H25 0.9300
C25 C24 1.401(2)
C15 C14 1.365(2)
C15 C16 1.389(2)
C15 C18 1.482(2)
C23 H23 0.9300
C23 C24 1.381(2)
C23 C22 1.415(2)
C24 H24 0.9300
C14 H14 0.9300
C22 H22 0.9300
C16 H16 0.9300
C18 H18A 0.9600
C18 H18B 0.9600
C18 H18C 0.9600
C8 H8 0.9300
C8 C7 1.370(2)
C7 H7 0.9300

loop_
_geom_torsion_atom_site_label_1
_geom_torsion_atom_site_label_2
_geom_torsion_atom_site_label_3
_geom_torsion_atom_site_label_4
_geom_torsion
N3 C4 C3 C2 0.50(18)
N3 C4 C3 C12 -177.84(15)
N3 C1 C2 C3 0.57(18)
N3 C1 C2 C11 177.27(15)
C4 N3 C1 C5 178.67(14)
C4 N3 C1 C2 -0.26(18)
C4 N3 C19 C20 -88.08(19)
C4 C3 C2 C1 -0.64(18)
C4 C3 C2 C11 -177.33(16)
C4 C3 C12 C17 36.2(2)
C4 C3 C12 C13 -143.41(17)
C5 C1 C2 C3 -178.28(15)
C5 C1 C2 C11 -1.6(3)
C5 C6 C7 C8 0.5(2)
C5 C10 C9 C8 0.1(2)
C1 N3 C4 C3 -0.15(18)
C1 N3 C19 C20 101.59(18)
C1 C5 C6 C7 -177.68(15)
C1 C5 C10 C9 177.48(14)
C3 C12 C13 C14 179.48(15)
C2 C3 C12 C17 -141.80(16)
C2 C3 C12 C13 38.6(2)
C6 C5 C1 N3 -53.7(2)
C6 C5 C1 C2 125.01(18)
C6 C5 C10 C9 0.0(2)
C20 C21 C22 C23 0.1(2)
C20 C25 C24 C23 0.2(2)
C17 C12 C13 C14 -0.2(2)
C10 C5 C1 N3 128.84(16)
C10 C5 C1 C2 -52.4(2)
C10 C5 C6 C7 -0.3(2)
C10 C9 C8 C7 0.1(3)
C19 N3 C4 C3 -172.14(14)
C19 N3 C1 C5 -9.6(2)
C19 N3 C1 C2 171.46(14)
C19 C20 C21 C22 -179.15(14)
C19 C20 C25 C24 178.92(14)
C21 C20 C19 N3 -173.26(13)
C21 C20 C25 C24 -0.4(2)
C9 C8 C7 C6 -0.4(3)
C12 C3 C2 C1 177.72(15)
C12 C3 C2 C11 1.0(3)
C12 C17 C16 C15 -0.5(2)
C12 C13 C14 C15 -0.4(3)
C25 C20 C19 N3 7.4(2)
C25 C20 C21 C22 0.2(2)
C24 C23 C22 C21 -0.3(2)
C14 C15 C16 C17 -0.1(2)
C22 C23 C24 C25 0.1(2)
C16 C17 C12 C3 -179.09(14)
C16 C17 C12 C13 0.6(2)
C16 C15 C14 C13 0.5(2)
C18 C15 C14 C13 -178.76(15)
C18 C15 C16 C17 179.14(15)
